data_7004227
loop_
_publ_author_name
'Gott, Andrew L.'
'McGowan, Patrick C.'
'Podesta, Thomas J.'

_publ_section_title
;
 Controlling the binding of dihydrogen using ruthenium complexes
 containing N-mono-functionalised 1,4,7-triazacyclononane ligand
 systems
;
_journal_issue 28
_journal_name_full 'Dalton Transactions'
_journal_page_first 3729
_journal_page_last 3738
_journal_paper_doi 10.1039/b804572k
_journal_year 2008
_chemical_formula_sum 'C32 H38 B Cl2 F4 N4 O P Ru'
_chemical_formula_weight 784.41
_chemical_name_common 'in paper 1'
_chemical_name_systematic
;
?
;
_space_group_IT_number 14
_symmetry_cell_setting monoclinic
_symmetry_space_group_name_Hall '-P 2ybc'
_symmetry_space_group_name_H-M 'P 1 21/c 1'
_atom_sites_solution_hydrogens geom
_atom_sites_solution_primary direct
_atom_sites_solution_secondary difmap
_audit_creation_method SHELXL-97
_cell_angle_alpha 90.00
_cell_angle_beta 96.6010(10)
_cell_angle_gamma 90.00
_cell_formula_units_Z 4
_cell_length_a 8.9651(2)
_cell_length_b 18.4207(4)
_cell_length_c 21.1509(3)
_cell_measurement_temperature 150(2)
_cell_volume 3469.78(12)
_computing_cell_refinement 'DENZO-SMN (Otwinowski & Minor, 1996)'
_computing_data_collection 'COLLECT (Nonius, 1999)'
_computing_data_reduction 'DENZO-SMN (Otwinowski & Minor, 1996)'
_computing_molecular_graphics 'XSeed (Barbour, 2001)'
_computing_publication_material 'WC (Thornton-Pett, 2000)'
_computing_structure_refinement 'SHELXL-97 (Sheldrick, 1997)'
_computing_structure_solution 'SHELXS-97 (Sheldrick, 1990)'
_diffrn_ambient_temperature 150(2)
_diffrn_measured_fraction_theta_full 0.997
_diffrn_measured_fraction_theta_max 0.997
_diffrn_measurement_device_type 'Nonius KappaCCD area detector diffractometer'
_diffrn_measurement_method
;
Detector set at 30mm from sample with different 2theta offsets
1 degree phi exposures for chi=0 degree settings
1 degree omega exposures for chi=90 degree settings
;
_diffrn_radiation_monochromator graphite
_diffrn_radiation_source 'fine-focus sealed tube'
_diffrn_radiation_type MoK\a
_diffrn_radiation_wavelength 0.71069
_diffrn_reflns_av_R_equivalents 0.0554
_diffrn_reflns_av_sigmaI/netI 0.0406
_diffrn_reflns_limit_h_max 11
_diffrn_reflns_limit_h_min -11
_diffrn_reflns_limit_k_max 22
_diffrn_reflns_limit_k_min -22
_diffrn_reflns_limit_l_max 26
_diffrn_reflns_limit_l_min -25
_diffrn_reflns_number 35264
_diffrn_reflns_theta_full 26.00
_diffrn_reflns_theta_max 26.00
_diffrn_reflns_theta_min 3.11
_exptl_absorpt_coefficient_mu 0.706
_exptl_absorpt_correction_T_max 0.8717
_exptl_absorpt_correction_T_min 0.8717
_exptl_absorpt_correction_type multi-scan
_exptl_absorpt_process_details
;
Using multiple and symmetry-related data measurements via the program SORTAV
See R.H. Blessing, Acta Cryst (1995), A51, 33-38
;
_exptl_crystal_colour colourless
_exptl_crystal_density_diffrn 1.502
_exptl_crystal_density_method 'not measured'
_exptl_crystal_description prism
_exptl_crystal_F_000 1600
_exptl_crystal_size_max 0.33
_exptl_crystal_size_mid 0.10
_exptl_crystal_size_min 0.07
_refine_diff_density_max 1.175
_refine_diff_density_min -0.835
_refine_diff_density_rms 0.075
_refine_ls_extinction_coef 0.0026(3)
_refine_ls_extinction_expression Fc^*^=kFc[1+0.001xFc^2^\l^3^/sin(2\q)]^-1/4^
_refine_ls_extinction_method SHELXL
_refine_ls_goodness_of_fit_ref 1.035
_refine_ls_hydrogen_treatment mixed
_refine_ls_matrix_type full
_refine_ls_number_parameters 420
_refine_ls_number_reflns 6791
_refine_ls_number_restraints 0
_refine_ls_restrained_S_all 1.035
_refine_ls_R_factor_all 0.0445
_refine_ls_R_factor_gt 0.0360
_refine_ls_shift/su_max 0.002
_refine_ls_shift/su_mean 0.000
_refine_ls_structure_factor_coef Fsqd
_refine_ls_weighting_details 'calc w=1/[\s^2^(Fo^2^)+(0.0406P)^2^+3.9224P] where P=(Fo^2^+2Fc^2^)/3'
_refine_ls_weighting_scheme calc
_refine_ls_wR_factor_gt 0.0873
_refine_ls_wR_factor_ref 0.0936
_reflns_number_gt 5827
_reflns_number_total 6791
_reflns_threshold_expression >2sigma(I)
_cod_data_source_file b804572k.txt
_cod_data_source_block tjp17
_cod_original_sg_symbol_H-M P21/c
_cod_database_code 7004227

loop_
_symmetry_equiv_pos_as_xyz
'x, y, z'
'-x, y+1/2, -z+1/2'
'-x, -y, -z'
'x, -y-1/2, z-1/2'

loop_
_atom_site_label
_atom_site_type_symbol
_atom_site_fract_x
_atom_site_fract_y
_atom_site_fract_z
_atom_site_U_iso_or_equiv
_atom_site_adp_type
_atom_site_occupancy
_atom_site_symmetry_multiplicity
_atom_site_calc_flag
_atom_site_refinement_flags
_atom_site_disorder_assembly
_atom_site_disorder_group
Ru1 Ru 0.45712(2) 0.519262(11) 0.201327(9) 0.02243(9) Uani 1 1 d . . .
Cl1 Cl 0.76088(12) 0.59810(6) 0.46356(5) 0.0594(2) Uani 1 1 d . . .
Cl2 Cl 0.56456(19) 0.66185(8) 0.54911(6) 0.0983(5) Uani 1 1 d . . .
P1 P 0.55869(8) 0.40675(3) 0.20764(3) 0.02320(15) Uani 1 1 d . . .
F1 F 0.9084(2) 0.70659(10) 0.07096(10) 0.0537(5) Uani 1 1 d . . .
F2 F 0.7135(2) 0.65237(10) 0.01082(8) 0.0432(4) Uani 1 1 d . . .
F3 F 0.9235(2) 0.58819(10) 0.04501(8) 0.0443(4) Uani 1 1 d . . .
F4 F 0.7663(2) 0.62336(12) 0.11524(9) 0.0506(5) Uani 1 1 d . . .
O1 O 0.7475(3) 0.57456(12) 0.26811(12) 0.0478(6) Uani 1 1 d . . .
N1 N 0.3336(3) 0.62271(12) 0.20030(10) 0.0257(5) Uani 1 1 d . . .
N2 N 0.2383(2) 0.48478(12) 0.15704(10) 0.0263(5) Uani 1 1 d . . .
H2 H 0.2227 0.4371 0.1692 0.032 Uiso 1 1 calc R . .
N3 N 0.4661(3) 0.55386(12) 0.10125(10) 0.0273(5) Uani 1 1 d . . .
H3 H 0.5653 0.5524 0.0923 0.033 Uiso 1 1 calc R . .
N4 N 0.1447(3) 0.62676(15) 0.31850(12) 0.0399(6) Uani 1 1 d . . .
C1 C 0.1695(3) 0.61066(15) 0.17847(13) 0.0289(6) Uani 1 1 d . . .
H1A H 0.1475 0.6260 0.1335 0.035 Uiso 1 1 calc R . .
H1B H 0.1083 0.6409 0.2044 0.035 Uiso 1 1 calc R . .
C2 C 0.1269(3) 0.53201(15) 0.18449(13) 0.0289(6) Uani 1 1 d . . .
H2A H 0.1242 0.5197 0.2299 0.035 Uiso 1 1 calc R . .
H2B H 0.0256 0.5236 0.1617 0.035 Uiso 1 1 calc R . .
C3 C 0.2259(3) 0.48747(15) 0.08573(12) 0.0292(6) Uani 1 1 d . . .
H3A H 0.1578 0.5276 0.0702 0.035 Uiso 1 1 calc R . .
H3B H 0.1814 0.4415 0.0681 0.035 Uiso 1 1 calc R . .
C4 C 0.3781(3) 0.49876(16) 0.06179(13) 0.0296(6) Uani 1 1 d . . .
H4A H 0.4338 0.4523 0.0637 0.036 Uiso 1 1 calc R . .
H4B H 0.3635 0.5150 0.0169 0.036 Uiso 1 1 calc R . .
C5 C 0.4069(3) 0.62909(15) 0.09022(13) 0.0311(6) Uani 1 1 d . . .
H5A H 0.3041 0.6270 0.0674 0.037 Uiso 1 1 calc R . .
H5B H 0.4713 0.6560 0.0633 0.037 Uiso 1 1 calc R . .
C6 C 0.4036(3) 0.66863(15) 0.15298(13) 0.0306(6) Uani 1 1 d . . .
H6A H 0.5074 0.6815 0.1705 0.037 Uiso 1 1 calc R . .
H6B H 0.3457 0.7142 0.1456 0.037 Uiso 1 1 calc R . .
C7 C 0.3536(3) 0.66314(15) 0.26243(13) 0.0311(6) Uani 1 1 d . . .
H7A H 0.3033 0.7109 0.2562 0.037 Uiso 1 1 calc R . .
H7B H 0.4621 0.6723 0.2741 0.037 Uiso 1 1 calc R . .
C8 C 0.2930(3) 0.62504(15) 0.31726(13) 0.0310(6) Uani 1 1 d . . .
C9 C 0.3893(4) 0.59223(17) 0.36505(14) 0.0377(7) Uani 1 1 d . . .
H9 H 0.4949 0.5935 0.3638 0.045 Uiso 1 1 calc R . .
C10 C 0.3293(4) 0.55758(19) 0.41467(15) 0.0464(8) Uani 1 1 d . . .
H10 H 0.3926 0.5345 0.4478 0.056 Uiso 1 1 calc R . .
C11 C 0.1754(4) 0.5575(2) 0.41464(16) 0.0514(9) Uani 1 1 d . . .
H11 H 0.1307 0.5339 0.4476 0.062 Uiso 1 1 calc R . .
C12 C 0.0876(4) 0.5922(2) 0.36615(15) 0.0490(8) Uani 1 1 d . . .
H12 H -0.0183 0.5917 0.3664 0.059 Uiso 1 1 calc R . .
C13 C 0.6362(3) 0.55348(15) 0.24129(13) 0.0318(6) Uani 1 1 d . . .
C14 C 0.6886(3) 0.38823(15) 0.27974(12) 0.0280(6) Uani 1 1 d . . .
C15 C 0.6564(4) 0.41528(16) 0.33844(13) 0.0345(6) Uani 1 1 d . . .
H15 H 0.5687 0.4437 0.3406 0.041 Uiso 1 1 calc R . .
C16 C 0.7513(4) 0.40105(19) 0.39367(14) 0.0436(8) Uani 1 1 d . . .
H16 H 0.7280 0.4198 0.4332 0.052 Uiso 1 1 calc R . .
C17 C 0.8786(4) 0.3601(2) 0.39159(16) 0.0506(9) Uani 1 1 d . . .
H17 H 0.9429 0.3503 0.4295 0.061 Uiso 1 1 calc R . .
C18 C 0.9126(4) 0.3333(2) 0.33411(16) 0.0489(9) Uani 1 1 d . . .
H18 H 1.0002 0.3047 0.3326 0.059 Uiso 1 1 calc R . .
C19 C 0.8194(3) 0.34775(17) 0.27824(14) 0.0356(7) Uani 1 1 d . . .
H19 H 0.8453 0.3299 0.2388 0.043 Uiso 1 1 calc R . .
C20 C 0.4126(3) 0.33715(14) 0.20854(12) 0.0256(5) Uani 1 1 d . . .
C21 C 0.3716(3) 0.30986(15) 0.26537(14) 0.0306(6) Uani 1 1 d . . .
H21 H 0.4271 0.3237 0.3045 0.037 Uiso 1 1 calc R . .
C22 C 0.2506(3) 0.26259(16) 0.26583(15) 0.0370(7) Uani 1 1 d . . .
H22 H 0.2261 0.2432 0.3050 0.044 Uiso 1 1 calc R . .
C23 C 0.1659(4) 0.24376(16) 0.20938(17) 0.0408(7) Uani 1 1 d . . .
H23 H 0.0823 0.2121 0.2097 0.049 Uiso 1 1 calc R . .
C24 C 0.2036(3) 0.27125(16) 0.15223(16) 0.0386(7) Uani 1 1 d . . .
H24 H 0.1450 0.2587 0.1135 0.046 Uiso 1 1 calc R . .
C25 C 0.3267(3) 0.31704(15) 0.15141(13) 0.0307(6) Uani 1 1 d . . .
H25 H 0.3529 0.3348 0.1120 0.037 Uiso 1 1 calc R . .
C26 C 0.6679(3) 0.37595(14) 0.14452(12) 0.0262(5) Uani 1 1 d . . .
C27 C 0.7600(3) 0.42659(15) 0.11865(13) 0.0280(6) Uani 1 1 d . . .
H27 H 0.7608 0.4756 0.1327 0.034 Uiso 1 1 calc R . .
C28 C 0.8501(3) 0.40599(17) 0.07269(13) 0.0325(6) Uani 1 1 d . . .
H28 H 0.9121 0.4410 0.0555 0.039 Uiso 1 1 calc R . .
C29 C 0.8504(3) 0.33464(17) 0.05172(13) 0.0349(7) Uani 1 1 d . . .
H29 H 0.9128 0.3206 0.0204 0.042 Uiso 1 1 calc R . .
C30 C 0.7589(3) 0.28391(16) 0.07683(13) 0.0349(6) Uani 1 1 d . . .
H30 H 0.7583 0.2350 0.0625 0.042 Uiso 1 1 calc R . .
C31 C 0.6684(3) 0.30438(15) 0.12265(13) 0.0300(6) Uani 1 1 d . . .
H31 H 0.6060 0.2693 0.1394 0.036 Uiso 1 1 calc R . .
C32 C 0.6850(6) 0.6780(2) 0.4922(2) 0.0708(13) Uani 1 1 d . . .
H32A H 0.7681 0.7096 0.5109 0.085 Uiso 1 1 calc R . .
H32B H 0.6298 0.7045 0.4561 0.085 Uiso 1 1 calc R . .
B1 B 0.8281(4) 0.64303(17) 0.06064(14) 0.0289(6) Uani 1 1 d . . .
H33 H 0.407(4) 0.5029(18) 0.2634(15) 0.036(8) Uiso 1 1 d . . .

loop_
_atom_site_aniso_label
_atom_site_aniso_U_11
_atom_site_aniso_U_22
_atom_site_aniso_U_33
_atom_site_aniso_U_23
_atom_site_aniso_U_13
_atom_site_aniso_U_12
Ru1 0.02383(13) 0.02014(13) 0.02289(12) -0.00093(7) 0.00082(8) -0.00001(8)
Cl1 0.0597(6) 0.0585(6) 0.0603(6) -0.0012(4) 0.0077(4) 0.0065(4)
Cl2 0.1379(13) 0.0883(9) 0.0806(8) -0.0200(7) 0.0637(9) -0.0279(9)
P1 0.0253(3) 0.0209(3) 0.0232(3) 0.0005(2) 0.0023(3) 0.0004(3)
F1 0.0571(13) 0.0366(10) 0.0647(13) -0.0009(9) -0.0046(10) -0.0158(9)
F2 0.0404(10) 0.0480(11) 0.0389(10) -0.0065(8) -0.0064(8) 0.0101(8)
F3 0.0445(11) 0.0471(11) 0.0405(10) -0.0059(8) 0.0012(8) 0.0170(8)
F4 0.0474(11) 0.0700(14) 0.0366(10) 0.0024(9) 0.0144(8) -0.0068(10)
O1 0.0389(13) 0.0388(12) 0.0600(15) -0.0003(11) -0.0187(11) -0.0085(10)
N1 0.0280(12) 0.0220(11) 0.0269(11) -0.0008(9) 0.0015(9) 0.0014(9)
N2 0.0251(12) 0.0255(12) 0.0281(11) -0.0040(9) 0.0025(9) 0.0001(9)
N3 0.0256(12) 0.0306(12) 0.0257(11) 0.0014(9) 0.0030(9) 0.0017(9)
N4 0.0405(15) 0.0467(16) 0.0325(13) -0.0016(11) 0.0044(11) 0.0063(12)
C1 0.0268(14) 0.0308(14) 0.0287(13) -0.0029(11) 0.0009(11) 0.0060(11)
C2 0.0237(14) 0.0322(14) 0.0309(14) -0.0040(11) 0.0041(10) 0.0004(11)
C3 0.0277(14) 0.0330(15) 0.0258(13) -0.0054(11) -0.0015(10) 0.0009(11)
C4 0.0295(15) 0.0344(14) 0.0245(13) -0.0031(11) 0.0008(11) 0.0022(12)
C5 0.0333(15) 0.0298(14) 0.0301(14) 0.0051(11) 0.0025(11) 0.0020(12)
C6 0.0316(15) 0.0264(14) 0.0336(14) 0.0029(11) 0.0028(11) 0.0002(11)
C7 0.0372(16) 0.0241(14) 0.0314(14) -0.0044(11) 0.0011(12) 0.0027(11)
C8 0.0382(16) 0.0256(14) 0.0286(14) -0.0068(11) 0.0007(11) 0.0044(12)
C9 0.0429(18) 0.0379(17) 0.0311(15) -0.0043(12) -0.0011(13) 0.0061(13)
C10 0.060(2) 0.048(2) 0.0305(16) 0.0016(14) -0.0004(14) 0.0112(16)
C11 0.064(2) 0.059(2) 0.0323(16) 0.0037(15) 0.0087(15) -0.0084(18)
C12 0.0434(19) 0.071(2) 0.0335(17) 0.0001(16) 0.0075(14) 0.0007(17)
C13 0.0371(16) 0.0242(14) 0.0333(14) 0.0024(11) 0.0004(12) 0.0024(12)
C14 0.0300(14) 0.0268(14) 0.0267(13) 0.0026(10) 0.0007(11) -0.0001(11)
C15 0.0388(17) 0.0350(15) 0.0293(14) 0.0005(11) 0.0017(12) 0.0068(13)
C16 0.049(2) 0.053(2) 0.0273(15) -0.0019(13) -0.0017(13) 0.0059(16)
C17 0.046(2) 0.066(2) 0.0360(17) 0.0013(16) -0.0113(14) 0.0103(17)
C18 0.0355(18) 0.066(2) 0.0435(18) 0.0003(16) -0.0050(14) 0.0200(16)
C19 0.0353(16) 0.0397(17) 0.0312(15) -0.0015(12) 0.0009(12) 0.0054(13)
C20 0.0268(13) 0.0206(13) 0.0300(13) 0.0003(10) 0.0050(10) 0.0024(10)
C21 0.0309(15) 0.0278(14) 0.0336(14) 0.0030(11) 0.0066(11) 0.0032(11)
C22 0.0353(16) 0.0309(15) 0.0473(17) 0.0088(13) 0.0151(13) 0.0015(12)
C23 0.0304(16) 0.0281(15) 0.065(2) 0.0011(14) 0.0115(14) -0.0020(12)
C24 0.0354(17) 0.0304(15) 0.0487(18) -0.0073(13) -0.0005(13) -0.0008(12)
C25 0.0344(15) 0.0245(13) 0.0336(14) -0.0018(11) 0.0056(12) -0.0013(11)
C26 0.0278(14) 0.0265(13) 0.0239(12) 0.0027(10) 0.0013(10) 0.0020(11)
C27 0.0249(14) 0.0268(14) 0.0318(14) 0.0031(11) 0.0011(11) -0.0003(11)
C28 0.0251(14) 0.0396(16) 0.0327(14) 0.0070(12) 0.0038(11) 0.0000(12)
C29 0.0308(15) 0.0468(18) 0.0279(14) 0.0013(12) 0.0064(11) 0.0094(13)
C30 0.0417(17) 0.0314(15) 0.0320(15) -0.0011(12) 0.0065(12) 0.0084(13)
C31 0.0367(16) 0.0253(14) 0.0287(14) 0.0015(11) 0.0068(11) 0.0031(11)
C32 0.094(3) 0.052(2) 0.072(3) -0.014(2) 0.036(2) -0.016(2)
B1 0.0296(16) 0.0294(16) 0.0276(15) -0.0029(12) 0.0027(12) -0.0018(13)

loop_
_atom_type_symbol
_atom_type_description
_atom_type_scat_dispersion_real
_atom_type_scat_dispersion_imag
_atom_type_scat_source
C C 0.0033 0.0016 'International Tables Vol C Tables 4.2.6.8 and 6.1.1.4'
H H 0.0000 0.0000 'International Tables Vol C Tables 4.2.6.8 and 6.1.1.4'
N N 0.0061 0.0033 'International Tables Vol C Tables 4.2.6.8 and 6.1.1.4'
O O 0.0106 0.0060 'International Tables Vol C Tables 4.2.6.8 and 6.1.1.4'
P P 0.1023 0.0942 'International Tables Vol C Tables 4.2.6.8 and 6.1.1.4'
Ru Ru -1.2594 0.8363 'International Tables Vol C Tables 4.2.6.8 and 6.1.1.4'
B B 0.0013 0.0007 'International Tables Vol C Tables 4.2.6.8 and 6.1.1.4'
F F 0.0171 0.0103 'International Tables Vol C Tables 4.2.6.8 and 6.1.1.4'
Cl Cl 0.1484 0.1585 'International Tables Vol C Tables 4.2.6.8 and 6.1.1.4'

loop_
_geom_angle_atom_site_label_1
_geom_angle_atom_site_label_2
_geom_angle_atom_site_label_3
_geom_angle
_geom_angle_site_symmetry_1
_geom_angle_site_symmetry_3
_geom_angle_publ_flag
H33 Ru1 C13 89.9(13) . . ?
H33 Ru1 N2 88.5(13) . . ?
C13 Ru1 N2 176.17(11) . . ?
H33 Ru1 N1 89.0(13) . . ?
C13 Ru1 N1 96.86(10) . . ?
N2 Ru1 N1 79.65(8) . . ?
H33 Ru1 N3 163.9(13) . . ?
C13 Ru1 N3 102.38(11) . . ?
N2 Ru1 N3 78.62(8) . . ?
N1 Ru1 N3 79.37(8) . . ?
H33 Ru1 P1 85.5(13) . . ?
C13 Ru1 P1 87.86(9) . . ?
N2 Ru1 P1 95.46(6) . . ?
N1 Ru1 P1 172.70(6) . . ?
N3 Ru1 P1 105.12(6) . . ?
C26 P1 C20 103.46(12) . . ?
C26 P1 C14 101.88(12) . . ?
C20 P1 C14 104.26(12) . . ?
C26 P1 Ru1 119.05(9) . . ?
C20 P1 Ru1 110.97(9) . . ?
C14 P1 Ru1 115.52(9) . . ?
C6 N1 C7 106.7(2) . . ?
C6 N1 C1 110.3(2) . . ?
C7 N1 C1 110.8(2) . . ?
C6 N1 Ru1 104.23(16) . . ?
C7 N1 Ru1 114.25(16) . . ?
C1 N1 Ru1 110.34(15) . . ?
C2 N2 C3 113.4(2) . . ?
C2 N2 Ru1 105.89(15) . . ?
C3 N2 Ru1 112.54(16) . . ?
C4 N3 C5 113.0(2) . . ?
C4 N3 Ru1 105.35(16) . . ?
C5 N3 Ru1 111.36(16) . . ?
C8 N4 C12 118.1(3) . . ?
N1 C1 C2 111.3(2) . . ?
N2 C2 C1 109.9(2) . . ?
N2 C3 C4 111.9(2) . . ?
N3 C4 C3 110.2(2) . . ?
N3 C5 C6 110.6(2) . . ?
N1 C6 C5 111.4(2) . . ?
N1 C7 C8 115.1(2) . . ?
N4 C8 C9 122.2(3) . . ?
N4 C8 C7 116.9(2) . . ?
C9 C8 C7 120.9(3) . . ?
C10 C9 C8 119.2(3) . . ?
C11 C10 C9 118.3(3) . . ?
C12 C11 C10 119.1(3) . . ?
N4 C12 C11 123.0(3) . . ?
O1 C13 Ru1 178.0(3) . . ?
C19 C14 C15 118.1(3) . . ?
C19 C14 P1 122.3(2) . . ?
C15 C14 P1 119.6(2) . . ?
C16 C15 C14 120.7(3) . . ?
C17 C16 C15 120.5(3) . . ?
C16 C17 C18 119.6(3) . . ?
C17 C18 C19 120.6(3) . . ?
C18 C19 C14 120.5(3) . . ?
C21 C20 C25 118.4(3) . . ?
C21 C20 P1 121.4(2) . . ?
C25 C20 P1 119.8(2) . . ?
C20 C21 C22 121.0(3) . . ?
C23 C22 C21 120.1(3) . . ?
C22 C23 C24 119.7(3) . . ?
C23 C24 C25 120.3(3) . . ?
C24 C25 C20 120.4(3) . . ?
C31 C26 C27 118.4(3) . . ?
C31 C26 P1 123.7(2) . . ?
C27 C26 P1 117.8(2) . . ?
C28 C27 C26 120.7(3) . . ?
C27 C28 C29 120.4(3) . . ?
C28 C29 C30 119.5(3) . . ?
C31 C30 C29 120.2(3) . . ?
C30 C31 C26 120.9(3) . . ?
Cl2 C32 Cl1 113.1(2) . . ?
F1 B1 F4 110.0(2) . . ?
F1 B1 F3 109.3(3) . . ?
F4 B1 F3 108.9(2) . . ?
F1 B1 F2 109.9(2) . . ?
F4 B1 F2 109.4(2) . . ?
F3 B1 F2 109.3(2) . . ?

loop_
_geom_bond_atom_site_label_1
_geom_bond_atom_site_label_2
_geom_bond_distance
_geom_bond_site_symmetry_2
_geom_bond_publ_flag
Ru1 H33 1.47(3) . ?
Ru1 C13 1.837(3) . ?
Ru1 N2 2.170(2) . ?
Ru1 N1 2.203(2) . ?
Ru1 N3 2.221(2) . ?
Ru1 P1 2.2615(7) . ?
Cl1 C32 1.759(4) . ?
Cl2 C32 1.732(4) . ?
P1 C26 1.834(3) . ?
P1 C20 1.835(3) . ?
P1 C14 1.841(3) . ?
F1 B1 1.378(4) . ?
F2 B1 1.395(4) . ?
F3 B1 1.388(4) . ?
F4 B1 1.385(4) . ?
O1 C13 1.157(4) . ?
N1 C6 1.502(3) . ?
N1 C7 1.503(3) . ?
N1 C1 1.507(3) . ?
N2 C2 1.491(3) . ?
N2 C3 1.500(3) . ?
N3 C4 1.483(3) . ?
N3 C5 1.493(3) . ?
N4 C8 1.333(4) . ?
N4 C12 1.342(4) . ?
C1 C2 1.507(4) . ?
C3 C4 1.523(4) . ?
C5 C6 1.517(4) . ?
C7 C8 1.509(4) . ?
C8 C9 1.390(4) . ?
C9 C10 1.389(5) . ?
C10 C11 1.379(5) . ?
C11 C12 1.376(5) . ?
C14 C19 1.393(4) . ?
C14 C15 1.398(4) . ?
C15 C16 1.389(4) . ?
C16 C17 1.373(5) . ?
C17 C18 1.378(5) . ?
C18 C19 1.392(4) . ?
C20 C21 1.390(4) . ?
C20 C25 1.406(4) . ?
C21 C22 1.393(4) . ?
C22 C23 1.383(5) . ?
C23 C24 1.388(5) . ?
C24 C25 1.391(4) . ?
C26 C31 1.397(4) . ?
C26 C27 1.398(4) . ?
C27 C28 1.387(4) . ?
C28 C29 1.387(4) . ?
C29 C30 1.389(4) . ?
C30 C31 1.386(4) . ?
